data_7712527
loop_
_publ_author_name
'Duan, Hui-Xin'
'Li, Hao-Nan'
'Yang, Yong'
'Wu, Xiao-Jun'
'Wang, You-Qing'

_publ_section_title
;
 Catalytic asymmetric synthesis of carboranylated diols bearing two
 adjacent stereocenters located at the &#x3b1;,&#x3b2;-position of
 <i>o</i>-carborane cage carbon.
;
_journal_name_full 'Dalton transactions (Cambridge, England : 2003)'
_journal_paper_doi 10.1039/d3dt00129f
_journal_year 2023
_chemical_formula_moiety 'C10 H19 B10 Cl O2'
_chemical_formula_sum 'C10 H19 B10 Cl O2'
_chemical_formula_weight 314.80
_space_group_crystal_system orthorhombic
_space_group_IT_number 19
_space_group_name_Hall 'P 2ac 2ab'
_space_group_name_H-M_alt 'P 21 21 21'
_atom_sites_solution_hydrogens mixed
_atom_sites_solution_primary direct
_audit_creation_date 2021-01-11
_audit_creation_method
;
Olex2 1.2
(compiled 2018.05.29 svn.r3508 for OlexSys, GUI svn.r5506)
;
_audit_update_record
;
2021-03-03 deposited with the CCDC.	2023-03-07 downloaded from the CCDC.
;
_cell_angle_alpha 90
_cell_angle_beta 90
_cell_angle_gamma 90
_cell_formula_units_Z 4
_cell_length_a 9.4579(4)
_cell_length_b 12.7488(5)
_cell_length_c 13.7855(5)
_cell_measurement_reflns_used 2112
_cell_measurement_temperature 293(2)
_cell_measurement_theta_max 70.4880
_cell_measurement_theta_min 4.7000
_cell_volume 1662.21(11)
_computing_cell_refinement 'CrysAlisPro 1.171.40.53 (Rigaku OD, 2019)'
_computing_data_collection 'CrysAlisPro 1.171.40.53 (Rigaku OD, 2019)'
_computing_data_reduction 'CrysAlisPro 1.171.40.53 (Rigaku OD, 2019)'
_computing_molecular_graphics 'Olex2 (Dolomanov et al., 2009)'
_computing_publication_material 'Olex2 (Dolomanov et al., 2009)'
_computing_structure_refinement 'ShelXL (Sheldrick, 2015)'
_computing_structure_solution 'ShelXS (Sheldrick, 2008)'
_diffrn_ambient_temperature 293(2)
_diffrn_detector 'CCD plate'
_diffrn_detector_area_resol_mean 16.2312
_diffrn_detector_type Eos
_diffrn_measured_fraction_theta_full 0.999
_diffrn_measured_fraction_theta_max 0.989
_diffrn_measurement_details
;
List of Runs (angles in degrees, time in seconds):

  # Type    Start    End  Width  t~exp~   \w     \q     \k     \f   Frames
#--------------------------------------------------------------------------
  1  \w    -59.00 -12.00   1.00    1.00    --  -33.50 -37.00 -90.00   47
  2  \w    -87.00 -19.00   1.00    1.00    --  -33.50 -57.00  60.00   68
  3  \w     36.00  64.00   1.00    1.00    --   36.47 -77.00  60.00   28
  4  \w     63.00 107.00   1.00    1.00    --   36.47 178.00  90.00   44
  5  \w     61.00  95.00   1.00    1.00    --   36.47  57.00-150.00   34
  6  \w     42.00 124.00   1.00    5.00    --  108.00 -61.00 -90.00   82
  7  \w    109.00 177.00   1.00    5.00    --  108.00  45.00-120.00   68
  8  \w     40.00  98.00   1.00    5.00    --  108.00 -94.00 120.00   58
  9  \w     95.00 132.00   1.00    5.00    --  108.00 -30.00  90.00   37
 10  \w     38.00  64.00   1.00    5.00    --  108.00 -30.00  90.00   26
 11  \w     68.00  96.00   1.00    5.00    --  108.00 -94.00-180.00   28
 12  \w    -93.00 -66.00   1.00    1.00    --  -33.50 -37.00   0.00   27
 13  \w     13.00  69.00   1.00    1.00    --   36.47 -99.00-150.00   56
 14  \w     80.00 106.00   1.00    1.00    --   36.47 178.00-180.00   26
 15  \w     66.00 116.00   1.00    3.00    --  108.00 178.00 -30.00   50
 16  \w     84.00 147.00   1.00    3.00    --  108.00 178.00-180.00   63
 17  \w     78.00 104.00   1.00    3.00    --  108.00 -94.00-180.00   26
 18  \w     91.00 161.00   1.00    3.00    --  108.00  61.00 -30.00   70
 19  \w     69.00  95.00   1.00    3.00    --  108.00 178.00-150.00   26
;
_diffrn_measurement_device 'four-circle diffractometer'
_diffrn_measurement_device_type 'Xcalibur, Eos, Gemini'
_diffrn_measurement_method '\w scans'
_diffrn_orient_matrix_type 'CrysAlisPro convention (1999,Acta A55,543-557)'
_diffrn_orient_matrix_UB_11 -0.0799985000
_diffrn_orient_matrix_UB_12 -0.0960574000
_diffrn_orient_matrix_UB_13 0.0397048000
_diffrn_orient_matrix_UB_21 0.1127812000
_diffrn_orient_matrix_UB_22 -0.0729289000
_diffrn_orient_matrix_UB_23 -0.0441167000
_diffrn_orient_matrix_UB_31 0.0860631000
_diffrn_orient_matrix_UB_32 0.0062781000
_diffrn_orient_matrix_UB_33 0.0947799000
_diffrn_radiation_monochromator graphite
_diffrn_radiation_probe x-ray
_diffrn_radiation_type CuK\a
_diffrn_radiation_wavelength 1.54184
_diffrn_reflns_av_R_equivalents 0.0317
_diffrn_reflns_av_unetI/netI 0.0434
_diffrn_reflns_Laue_measured_fraction_full 0.999
_diffrn_reflns_Laue_measured_fraction_max 0.989
_diffrn_reflns_limit_h_max 11
_diffrn_reflns_limit_h_min -7
_diffrn_reflns_limit_k_max 15
_diffrn_reflns_limit_k_min -15
_diffrn_reflns_limit_l_max 16
_diffrn_reflns_limit_l_min -15
_diffrn_reflns_number 6530
_diffrn_reflns_point_group_measured_fraction_full 0.998
_diffrn_reflns_point_group_measured_fraction_max 0.978
_diffrn_reflns_theta_full 67.684
_diffrn_reflns_theta_max 71.096
_diffrn_reflns_theta_min 4.724
_diffrn_source 'fine-focus sealed X-ray tube'
_diffrn_source_type 'Enhance (Cu) X-ray Source'
_exptl_absorpt_coefficient_mu 1.967
_exptl_absorpt_correction_T_max 1.00000
_exptl_absorpt_correction_T_min 0.97096
_exptl_absorpt_correction_type multi-scan
_exptl_absorpt_process_details
;
CrysAlisPro 1.171.40.53 (Rigaku Oxford Diffraction, 2019)
Empirical absorption correction using spherical harmonics,
 implemented in SCALE3 ABSPACK scaling algorithm.
;
_exptl_crystal_colour colourless
_exptl_crystal_colour_primary colourless
_exptl_crystal_density_diffrn 1.258
_exptl_crystal_description block
_exptl_crystal_F_000 648
_exptl_crystal_size_max 0.16
_exptl_crystal_size_mid 0.12
_exptl_crystal_size_min 0.1
_refine_diff_density_max 0.163
_refine_diff_density_min -0.252
_refine_diff_density_rms 0.042
_refine_ls_abs_structure_details
;
 Flack x determined using 1023 quotients [(I+)-(I-)]/[(I+)+(I-)]
 (Parsons, Flack and Wagner, Acta Cryst. B69 (2013) 249-259).
;
_refine_ls_abs_structure_Flack 0.000(15)
_refine_ls_extinction_coef 0.0022(6)
_refine_ls_extinction_expression Fc^*^=kFc[1+0.001xFc^2^\l^3^/sin(2\q)]^-1/4^
_refine_ls_extinction_method 'SHELXL-2014/7 (Sheldrick 2014'
_refine_ls_goodness_of_fit_ref 1.027
_refine_ls_hydrogen_treatment mixed
_refine_ls_matrix_type full
_refine_ls_number_parameters 215
_refine_ls_number_reflns 3145
_refine_ls_number_restraints 2
_refine_ls_restrained_S_all 1.027
_refine_ls_R_factor_all 0.0527
_refine_ls_R_factor_gt 0.0456
_refine_ls_shift/su_max 0.000
_refine_ls_shift/su_mean 0.000
_refine_ls_structure_factor_coef Fsqd
_refine_ls_weighting_details 'w=1/[\s^2^(Fo^2^)+(0.0716P)^2^+0.0758P] where P=(Fo^2^+2Fc^2^)/3'
_refine_ls_weighting_scheme calc
_refine_ls_wR_factor_gt 0.1191
_refine_ls_wR_factor_ref 0.1265
_reflns_Friedel_coverage 0.720
_reflns_Friedel_fraction_full 0.996
_reflns_Friedel_fraction_max 0.963
_reflns_number_gt 2772
_reflns_number_total 3145
_reflns_threshold_expression 'I > 2\s(I)'
_cod_data_source_file d3dt00129f2.cif
_cod_data_source_block 20210108
_cod_original_cell_volume 1662.21(12)
_cod_database_code 7712527
_shelx_shelxl_version_number 2014/7
_chemical_oxdiff_formula C30H3O3N4Cl1B8
_chemical_oxdiff_usercomment r
_shelx_space_group_comment
;
The symmetry employed for this shelxl refinement is uniquely defined
by the following loop, which should always be used as a source of
symmetry information in preference to the above space-group names.
They are only intended as comments.
;
_shelx_estimated_absorpt_t_max 0.828
_shelx_estimated_absorpt_t_min 0.744
_reflns_odcompleteness_completeness 99.88
_reflns_odcompleteness_iscentric 1
_reflns_odcompleteness_theta 66.97
_olex2_refinement_description
;
1. Fixed Uiso
 At 1.2 times of:
  All B(H) groups, All C(H) groups
 At 1.5 times of:
  All O(H) groups
2. Restrained distances
 H1-O1
 0.9 with sigma of 0.02
 O2-H2
 0.9 with sigma of 0.02
3.a Ternary CH refined with riding coordinates:
 C3(H3), C4(H4)
3.b Aromatic/amide H refined with riding coordinates:
 C6(H6), C7(H7), C9(H9), C10(H10)
3.c Boron cage BH refined with riding coordinates:
 C2(H2A), B1(H1A), B2(H2B), B3(H3A), B4(H4A), B5(H5), B6(H6A), B7(H7A), B8(H8),
  B9(H9A), B10(H10A)
;
_olex2_submission_special_instructions 'No special instructions were received'
_oxdiff_exptl_absorpt_empirical_details
;
Empirical correction (ABSPACK) includes:
- Absorption correction using spherical harmonics
- Frame scaling
;
_oxdiff_exptl_absorpt_empirical_full_max 1.143
_oxdiff_exptl_absorpt_empirical_full_min 0.931

loop_
_space_group_symop_operation_xyz
'x, y, z'
'-x+1/2, -y, z+1/2'
'x+1/2, -y+1/2, -z'
'-x, y+1/2, -z+1/2'

loop_
_atom_site_label
_atom_site_type_symbol
_atom_site_fract_x
_atom_site_fract_y
_atom_site_fract_z
_atom_site_U_iso_or_equiv
_atom_site_adp_type
_atom_site_occupancy
_atom_site_site_symmetry_order
_atom_site_calc_flag
_atom_site_refinement_flags_posn
_atom_site_refinement_flags_adp
_atom_site_refinement_flags_occupancy
_atom_site_disorder_assembly
_atom_site_disorder_group
Cl1 Cl 0.52146(15) -0.02997(9) 0.15160(7) 0.0783(4) Uani 1 1 d . . . . .
O1 O 0.2734(3) 0.2064(2) 0.56998(19) 0.0520(6) Uani 1 1 d D . . . .
H1 H 0.297(6) 0.271(2) 0.557(4) 0.078 Uiso 1 1 d DR . . . .
O2 O 0.5143(3) 0.29512(19) 0.53264(18) 0.0555(6) Uani 1 1 d D . . . .
H2 H 0.590(4) 0.323(4) 0.507(4) 0.083 Uiso 1 1 d DR . . . .
C1 C 0.4199(3) 0.1753(2) 0.7121(2) 0.0361(6) Uani 1 1 d . . . . .
C2 C 0.2788(4) 0.1888(3) 0.7800(2) 0.0525(9) Uani 1 1 d . . . . .
H2A H 0.1732 0.1869 0.7466 0.063 Uiso 1 1 calc R . . . .
C3 C 0.3960(3) 0.1538(2) 0.6036(2) 0.0377(6) Uani 1 1 d . . . . .
H3 H 0.3805 0.0783 0.5956 0.045 Uiso 1 1 calc R . . . .
C4 C 0.5235(3) 0.1847(2) 0.5406(2) 0.0404(6) Uani 1 1 d . . . . .
H4 H 0.6110 0.1660 0.5745 0.048 Uiso 1 1 calc R . . . .
C5 C 0.5201(3) 0.1306(2) 0.4426(2) 0.0402(6) Uani 1 1 d . . . . .
C6 C 0.4512(4) 0.1748(3) 0.3636(3) 0.0493(8) Uani 1 1 d . . . . .
H6 H 0.4037 0.2382 0.3710 0.059 Uiso 1 1 calc R . . . .
C7 C 0.4521(4) 0.1261(3) 0.2745(3) 0.0542(8) Uani 1 1 d . . . . .
H7 H 0.4074 0.1569 0.2216 0.065 Uiso 1 1 calc R . . . .
C8 C 0.5198(4) 0.0314(3) 0.2645(2) 0.0496(8) Uani 1 1 d . . . . .
C9 C 0.5876(4) -0.0156(3) 0.3413(3) 0.0522(8) Uani 1 1 d . . . . .
H9 H 0.6321 -0.0801 0.3337 0.063 Uiso 1 1 calc R . . . .
C10 C 0.5882(4) 0.0354(3) 0.4307(3) 0.0482(7) Uani 1 1 d . . . . .
H10 H 0.6348 0.0050 0.4830 0.058 Uiso 1 1 calc R . . . .
B1 B 0.3805(5) 0.2969(3) 0.7585(3) 0.0501(9) Uani 1 1 d . . . . .
H1A H 0.3484 0.3645 0.7141 0.060 Uiso 1 1 calc R . . . .
B2 B 0.5556(4) 0.2484(3) 0.7587(3) 0.0466(8) Uani 1 1 d . . . . .
H2B H 0.6393 0.2852 0.7150 0.056 Uiso 1 1 calc R . . . .
B3 B 0.5475(4) 0.1105(3) 0.7751(3) 0.0494(9) Uani 1 1 d . . . . .
H3A H 0.6255 0.0581 0.7411 0.059 Uiso 1 1 calc R . . . .
B4 B 0.3689(5) 0.0730(4) 0.7876(3) 0.0559(10) Uani 1 1 d . . . . .
H4A H 0.3291 -0.0033 0.7621 0.067 Uiso 1 1 calc R . . . .
B5 B 0.3059(5) 0.2720(4) 0.8748(3) 0.0586(12) Uani 1 1 d . . . . .
H5 H 0.2251 0.3239 0.9063 0.070 Uiso 1 1 calc R . . . .
B6 B 0.4853(5) 0.3094(4) 0.8639(3) 0.0546(9) Uani 1 1 d . . . . .
H6A H 0.5233 0.3863 0.8891 0.066 Uiso 1 1 calc R . . . .
B7 B 0.5893(5) 0.1936(4) 0.8743(3) 0.0581(11) Uani 1 1 d . . . . .
H7A H 0.6956 0.1949 0.9067 0.070 Uiso 1 1 calc R . . . .
B8 B 0.4748(7) 0.0854(4) 0.8914(3) 0.0653(13) Uani 1 1 d . . . . .
H8 H 0.5065 0.0166 0.9345 0.078 Uiso 1 1 calc R . . . .
B9 B 0.3000(6) 0.1338(5) 0.8921(3) 0.0677(13) Uani 1 1 d . . . . .
H9A H 0.2157 0.0966 0.9350 0.081 Uiso 1 1 calc R . . . .
B10 B 0.4352(5) 0.2094(4) 0.9463(3) 0.0588(11) Uani 1 1 d . . . . .
H10A H 0.4405 0.2215 1.0253 0.071 Uiso 1 1 calc R . . . .

loop_
_atom_site_aniso_label
_atom_site_aniso_U_11
_atom_site_aniso_U_22
_atom_site_aniso_U_33
_atom_site_aniso_U_23
_atom_site_aniso_U_13
_atom_site_aniso_U_12
Cl1 0.1114(9) 0.0749(6) 0.0485(5) -0.0212(4) 0.0047(5) -0.0122(6)
O1 0.0409(11) 0.0706(16) 0.0445(12) 0.0030(12) -0.0041(10) 0.0087(11)
O2 0.0734(16) 0.0448(12) 0.0483(12) -0.0030(9) 0.0173(12) -0.0116(12)
C1 0.0334(12) 0.0376(13) 0.0372(14) 0.0023(11) 0.0033(11) 0.0005(12)
C2 0.0403(15) 0.076(2) 0.0408(17) 0.0005(17) 0.0078(14) 0.0034(16)
C3 0.0351(13) 0.0412(15) 0.0368(15) 0.0031(12) -0.0001(11) -0.0025(12)
C4 0.0409(14) 0.0427(15) 0.0375(14) -0.0011(12) 0.0043(12) -0.0048(13)
C5 0.0409(14) 0.0419(15) 0.0377(15) 0.0004(11) 0.0042(12) -0.0023(12)
C6 0.0577(18) 0.0422(16) 0.0480(18) -0.0001(13) -0.0028(15) 0.0067(15)
C7 0.066(2) 0.054(2) 0.0422(18) 0.0039(14) -0.0093(16) -0.0019(17)
C8 0.060(2) 0.0510(17) 0.0380(16) -0.0071(13) 0.0038(15) -0.0115(17)
C9 0.0578(19) 0.0476(17) 0.0512(19) -0.0046(15) 0.0101(16) 0.0074(15)
C10 0.0523(17) 0.0504(17) 0.0419(16) 0.0063(14) 0.0028(14) 0.0056(15)
B1 0.063(2) 0.0445(19) 0.043(2) -0.0027(16) 0.0013(17) 0.0137(18)
B2 0.0434(17) 0.055(2) 0.0412(18) -0.0115(16) 0.0009(15) -0.0074(16)
B3 0.0549(19) 0.051(2) 0.0427(18) -0.0075(15) -0.0100(17) 0.0179(17)
B4 0.074(3) 0.049(2) 0.044(2) 0.0107(16) 0.000(2) -0.012(2)
B5 0.054(2) 0.082(3) 0.040(2) -0.0069(19) 0.0069(17) 0.019(2)
B6 0.066(2) 0.057(2) 0.0408(18) -0.0138(16) 0.0024(18) -0.001(2)
B7 0.053(2) 0.077(3) 0.044(2) -0.0180(19) -0.0120(17) 0.015(2)
B8 0.099(4) 0.058(2) 0.039(2) 0.0069(17) -0.008(2) 0.013(3)
B9 0.073(3) 0.088(3) 0.042(2) 0.008(2) 0.013(2) -0.014(3)
B10 0.068(3) 0.074(3) 0.0342(19) -0.0037(17) -0.0006(18) 0.014(2)

loop_
_atom_type_symbol
_atom_type_description
_atom_type_scat_dispersion_real
_atom_type_scat_dispersion_imag
_atom_type_scat_source
C C 0.0181 0.0091 'International Tables Vol C Tables 4.2.6.8 and 6.1.1.4'
H H 0.0000 0.0000 'International Tables Vol C Tables 4.2.6.8 and 6.1.1.4'
B B 0.0090 0.0039 'International Tables Vol C Tables 4.2.6.8 and 6.1.1.4'
Cl Cl 0.3639 0.7018 'International Tables Vol C Tables 4.2.6.8 and 6.1.1.4'
O O 0.0492 0.0322 'International Tables Vol C Tables 4.2.6.8 and 6.1.1.4'

loop_
_geom_angle_atom_site_label_1
_geom_angle_atom_site_label_2
_geom_angle_atom_site_label_3
_geom_angle
_geom_angle_site_symmetry_1
_geom_angle_site_symmetry_3
_geom_angle_publ_flag
C3 O1 H1 108(4) . . ?
C4 O2 H2 113(4) . . ?
C2 C1 B1 61.1(2) . . ?
C2 C1 B2 109.8(3) . . ?
C2 C1 B3 109.7(3) . . ?
C2 C1 B4 60.7(2) . . ?
C3 C1 C2 117.1(2) . . ?
C3 C1 B1 119.5(3) . . ?
C3 C1 B2 125.0(2) . . ?
C3 C1 B3 120.9(3) . . ?
C3 C1 B4 114.1(3) . . ?
B1 C1 B4 113.2(3) . . ?
B2 C1 B1 62.1(2) . . ?
B2 C1 B4 113.0(3) . . ?
B3 C1 B1 113.7(3) . . ?
B3 C1 B2 62.6(2) . . ?
B3 C1 B4 61.7(2) . . ?
C1 C2 H2A 119.9 . . ?
C1 C2 B1 61.7(2) . . ?
C1 C2 B4 62.5(2) . . ?
C1 C2 B5 112.4(3) . . ?
C1 C2 B9 112.2(3) . . ?
B1 C2 H2A 117.2 . . ?
B1 C2 B4 115.3(3) . . ?
B1 C2 B9 115.0(3) . . ?
B4 C2 H2A 117.4 . . ?
B4 C2 B9 62.0(3) . . ?
B5 C2 H2A 118.1 . . ?
B5 C2 B1 63.0(3) . . ?
B5 C2 B4 114.6(3) . . ?
B5 C2 B9 62.8(3) . . ?
B9 C2 H2A 118.4 . . ?
O1 C3 C1 110.7(3) . . ?
O1 C3 H3 107.8 . . ?
O1 C3 C4 109.6(2) . . ?
C1 C3 H3 107.8 . . ?
C4 C3 C1 112.9(2) . . ?
C4 C3 H3 107.8 . . ?
O2 C4 C3 104.6(3) . . ?
O2 C4 H4 109.3 . . ?
O2 C4 C5 112.5(3) . . ?
C3 C4 H4 109.3 . . ?
C5 C4 C3 111.7(3) . . ?
C5 C4 H4 109.3 . . ?
C6 C5 C4 121.6(3) . . ?
C10 C5 C4 119.7(3) . . ?
C10 C5 C6 118.8(3) . . ?
C5 C6 H6 119.5 . . ?
C7 C6 C5 120.9(3) . . ?
C7 C6 H6 119.5 . . ?
C6 C7 H7 120.4 . . ?
C8 C7 C6 119.3(3) . . ?
C8 C7 H7 120.4 . . ?
C7 C8 Cl1 119.2(3) . . ?
C7 C8 C9 121.6(3) . . ?
C9 C8 Cl1 119.2(3) . . ?
C8 C9 H9 120.7 . . ?
C8 C9 C10 118.7(3) . . ?
C10 C9 H9 120.7 . . ?
C5 C10 C9 120.8(3) . . ?
C5 C10 H10 119.6 . . ?
C9 C10 H10 119.6 . . ?
C1 B1 H1A 124.0 . . ?
C1 B1 B2 58.79(19) . . ?
C1 B1 B5 105.1(3) . . ?
C1 B1 B6 105.4(3) . . ?
C2 B1 C1 57.2(2) . . ?
C2 B1 H1A 125.0 . . ?
C2 B1 B2 104.2(3) . . ?
C2 B1 B5 58.4(2) . . ?
C2 B1 B6 104.3(3) . . ?
B2 B1 H1A 122.2 . . ?
B2 B1 B5 107.9(3) . . ?
B5 B1 H1A 122.2 . . ?
B6 B1 H1A 122.8 . . ?
B6 B1 B2 60.3(2) . . ?
B6 B1 B5 59.8(2) . . ?
C1 B2 B1 59.1(2) . . ?
C1 B2 H2B 124.5 . . ?
C1 B2 B3 58.4(2) . . ?
C1 B2 B6 105.3(3) . . ?
C1 B2 B7 105.0(3) . . ?
B1 B2 H2B 121.6 . . ?
B1 B2 B3 107.8(3) . . ?
B1 B2 B6 59.8(2) . . ?
B1 B2 B7 108.0(3) . . ?
B3 B2 H2B 121.6 . . ?
B3 B2 B6 108.3(3) . . ?
B6 B2 H2B 122.0 . . ?
B7 B2 H2B 122.2 . . ?
B7 B2 B3 60.2(2) . . ?
B7 B2 B6 60.3(2) . . ?
C1 B3 B2 59.0(2) . . ?
C1 B3 H3A 123.6 . . ?
C1 B3 B4 60.2(2) . . ?
C1 B3 B7 105.2(3) . . ?
C1 B3 B8 105.9(3) . . ?
B2 B3 H3A 121.3 . . ?
B2 B3 B7 59.8(2) . . ?
B2 B3 B8 108.1(3) . . ?
B4 B3 B2 108.8(3) . . ?
B4 B3 H3A 121.3 . . ?
B4 B3 B7 107.4(3) . . ?
B4 B3 B8 59.4(3) . . ?
B7 B3 H3A 122.8 . . ?
B8 B3 H3A 122.3 . . ?
B8 B3 B7 59.8(3) . . ?
C1 B4 B3 58.1(2) . . ?
C1 B4 H4A 124.5 . . ?
C1 B4 B8 105.2(3) . . ?
C1 B4 B9 105.2(3) . . ?
C2 B4 C1 56.8(2) . . ?
C2 B4 B3 103.7(3) . . ?
C2 B4 H4A 125.0 . . ?
C2 B4 B8 104.9(3) . . ?
C2 B4 B9 59.0(3) . . ?
B3 B4 H4A 122.4 . . ?
B8 B4 B3 60.6(3) . . ?
B8 B4 H4A 122.4 . . ?
B8 B4 B9 60.3(3) . . ?
B9 B4 B3 108.4(3) . . ?
B9 B4 H4A 121.6 . . ?
C2 B5 B1 58.6(2) . . ?
C2 B5 H5 124.9 . . ?
C2 B5 B6 104.3(3) . . ?
C2 B5 B9 58.8(3) . . ?
C2 B5 B10 104.6(3) . . ?
B1 B5 H5 121.5 . . ?
B6 B5 B1 59.7(2) . . ?
B6 B5 H5 122.5 . . ?
B6 B5 B9 108.0(3) . . ?
B9 B5 B1 108.1(3) . . ?
B9 B5 H5 121.4 . . ?
B10 B5 B1 108.1(3) . . ?
B10 B5 H5 122.3 . . ?
B10 B5 B6 60.3(3) . . ?
B10 B5 B9 59.9(3) . . ?
B1 B6 B2 59.9(2) . . ?
B1 B6 B5 60.5(2) . . ?
B1 B6 H6A 121.6 . . ?
B1 B6 B7 107.6(3) . . ?
B1 B6 B10 108.2(3) . . ?
B2 B6 H6A 121.8 . . ?
B2 B6 B7 59.7(2) . . ?
B5 B6 B2 108.1(3) . . ?
B5 B6 H6A 121.8 . . ?
B5 B6 B7 107.4(3) . . ?
B5 B6 B10 59.6(3) . . ?
B7 B6 H6A 122.2 . . ?
B10 B6 B2 108.0(3) . . ?
B10 B6 H6A 121.7 . . ?
B10 B6 B7 60.0(3) . . ?
B2 B7 B3 60.1(2) . . ?
B2 B7 B6 60.0(2) . . ?
B2 B7 H7A 121.6 . . ?
B2 B7 B8 108.5(3) . . ?
B2 B7 B10 108.1(3) . . ?
B3 B7 B6 108.0(3) . . ?
B3 B7 H7A 121.7 . . ?
B3 B7 B10 108.4(3) . . ?
B6 B7 H7A 121.7 . . ?
B8 B7 B3 60.1(3) . . ?
B8 B7 B6 108.6(3) . . ?
B8 B7 H7A 121.1 . . ?
B8 B7 B10 60.8(3) . . ?
B10 B7 B6 59.8(3) . . ?
B10 B7 H7A 121.5 . . ?
B3 B8 H8 121.8 . . ?
B3 B8 B10 107.7(3) . . ?
B4 B8 B3 60.0(2) . . ?
B4 B8 B7 108.1(3) . . ?
B4 B8 H8 121.6 . . ?
B4 B8 B9 60.1(3) . . ?
B4 B8 B10 107.7(3) . . ?
B7 B8 B3 60.1(2) . . ?
B7 B8 H8 121.8 . . ?
B7 B8 B10 59.8(3) . . ?
B9 B8 B3 107.7(3) . . ?
B9 B8 B7 107.5(3) . . ?
B9 B8 H8 122.0 . . ?
B9 B8 B10 59.5(3) . . ?
B10 B8 H8 122.1 . . ?
C2 B9 B4 59.0(2) . . ?
C2 B9 B5 58.4(3) . . ?
C2 B9 B8 104.4(3) . . ?
C2 B9 H9A 125.2 . . ?
C2 B9 B10 104.1(3) . . ?
B4 B9 B5 108.4(3) . . ?
B4 B9 B8 59.6(3) . . ?
B4 B9 H9A 121.2 . . ?
B4 B9 B10 108.6(4) . . ?
B5 B9 H9A 121.4 . . ?
B8 B9 B5 108.5(4) . . ?
B8 B9 H9A 122.1 . . ?
B8 B9 B10 61.0(3) . . ?
B10 B9 B5 59.6(3) . . ?
B10 B9 H9A 122.2 . . ?
B5 B10 B6 60.1(3) . . ?
B5 B10 B7 108.0(3) . . ?
B5 B10 B8 107.9(3) . . ?
B5 B10 B9 60.5(3) . . ?
B5 B10 H10A 121.4 . . ?
B6 B10 B7 60.2(3) . . ?
B6 B10 B8 107.9(3) . . ?
B6 B10 H10A 121.4 . . ?
B7 B10 B8 59.5(3) . . ?
B7 B10 H10A 122.1 . . ?
B8 B10 H10A 122.1 . . ?
B9 B10 B6 108.3(3) . . ?
B9 B10 B7 107.2(3) . . ?
B9 B10 B8 59.4(3) . . ?
B9 B10 H10A 121.9 . . ?

loop_
_geom_bond_atom_site_label_1
_geom_bond_atom_site_label_2
_geom_bond_distance
_geom_bond_site_symmetry_2
_geom_bond_publ_flag
Cl1 C8 1.742(3) . ?
O1 H1 0.88(3) . ?
O1 C3 1.417(4) . ?
O2 H2 0.88(3) . ?
O2 C4 1.414(4) . ?
C1 C2 1.639(4) . ?
C1 C3 1.538(4) . ?
C1 B1 1.718(5) . ?
C1 B2 1.712(5) . ?
C1 B3 1.701(4) . ?
C1 B4 1.738(5) . ?
C2 H2A 1.1000 . ?
C2 B1 1.707(6) . ?
C2 B4 1.708(6) . ?
C2 B5 1.703(6) . ?
C2 B9 1.709(6) . ?
C3 H3 0.9800 . ?
C3 C4 1.537(4) . ?
C4 H4 0.9800 . ?
C4 C5 1.517(4) . ?
C5 C6 1.389(5) . ?
C5 C10 1.384(5) . ?
C6 H6 0.9300 . ?
C6 C7 1.377(5) . ?
C7 H7 0.9300 . ?
C7 C8 1.373(5) . ?
C8 C9 1.374(5) . ?
C9 H9 0.9300 . ?
C9 C10 1.393(5) . ?
C10 H10 0.9300 . ?
B1 H1A 1.1000 . ?
B1 B2 1.768(6) . ?
B1 B5 1.781(6) . ?
B1 B6 1.767(6) . ?
B2 H2B 1.1000 . ?
B2 B3 1.774(6) . ?
B2 B6 1.775(5) . ?
B2 B7 1.769(6) . ?
B3 H3A 1.1000 . ?
B3 B4 1.764(7) . ?
B3 B7 1.775(6) . ?
B3 B8 1.774(6) . ?
B4 H4A 1.1000 . ?
B4 B8 1.754(7) . ?
B4 B9 1.761(7) . ?
B5 H5 1.1000 . ?
B5 B6 1.769(6) . ?
B5 B9 1.778(8) . ?
B5 B10 1.761(6) . ?
B6 H6A 1.1000 . ?
B6 B7 1.780(6) . ?
B6 B10 1.773(6) . ?
B7 H7A 1.1000 . ?
B7 B8 1.770(8) . ?
B7 B10 1.775(6) . ?
B8 H8 1.1000 . ?
B8 B9 1.765(8) . ?
B8 B10 1.793(7) . ?
B9 H9A 1.1000 . ?
B9 B10 1.767(7) . ?
B10 H10A 1.1000 . ?

loop_
_geom_hbond_atom_site_label_D
_geom_hbond_atom_site_label_H
_geom_hbond_atom_site_label_A
_geom_hbond_distance_DH
_geom_hbond_distance_HA
_geom_hbond_distance_DA
_geom_hbond_angle_DHA
_geom_hbond_site_symmetry_A
O1 H1 O2 0.88(3) 2.11(5) 2.595(4) 115(4) .
O2 H2 O1 0.88(3) 2.07(4) 2.830(4) 145(5) 3_556

loop_
_geom_torsion_atom_site_label_1
_geom_torsion_atom_site_label_2
_geom_torsion_atom_site_label_3
_geom_torsion_atom_site_label_4
_geom_torsion
_geom_torsion_site_symmetry_1
_geom_torsion_site_symmetry_2
_geom_torsion_site_symmetry_3
_geom_torsion_site_symmetry_4
_geom_torsion_publ_flag
Cl1 C8 C9 C10 178.6(3) . . . . ?
O1 C3 C4 O2 46.2(3) . . . . ?
O1 C3 C4 C5 -75.6(3) . . . . ?
O2 C4 C5 C6 -28.2(4) . . . . ?
O2 C4 C5 C10 151.1(3) . . . . ?
C1 C2 B1 B2 -37.0(2) . . . . ?
C1 C2 B1 B5 -139.5(3) . . . . ?
C1 C2 B1 B6 -99.4(3) . . . . ?
C1 C2 B4 B3 35.9(2) . . . . ?
C1 C2 B4 B8 98.7(3) . . . . ?
C1 C2 B4 B9 139.3(3) . . . . ?
C1 C2 B5 B1 38.3(3) . . . . ?
C1 C2 B5 B6 -1.8(4) . . . . ?
C1 C2 B5 B9 -104.4(3) . . . . ?
C1 C2 B5 B10 -64.2(4) . . . . ?
C1 C2 B9 B4 -38.6(3) . . . . ?
C1 C2 B9 B5 104.7(3) . . . . ?
C1 C2 B9 B8 1.6(5) . . . . ?
C1 C2 B9 B10 64.8(4) . . . . ?
C1 C3 C4 O2 -77.6(3) . . . . ?
C1 C3 C4 C5 160.5(3) . . . . ?
C1 B1 B2 B3 -33.5(2) . . . . ?
C1 B1 B2 B6 -134.8(3) . . . . ?
C1 B1 B2 B7 -97.1(3) . . . . ?
C1 B1 B5 C2 -34.5(2) . . . . ?
C1 B1 B5 B6 99.3(3) . . . . ?
C1 B1 B5 B9 -1.4(4) . . . . ?
C1 B1 B5 B10 62.0(4) . . . . ?
C1 B1 B6 B2 39.0(3) . . . . ?
C1 B1 B6 B5 -98.7(3) . . . . ?
C1 B1 B6 B7 1.7(4) . . . . ?
C1 B1 B6 B10 -61.6(4) . . . . ?
C1 B2 B3 B4 -35.1(3) . . . . ?
C1 B2 B3 B7 -134.7(3) . . . . ?
C1 B2 B3 B8 -98.0(3) . . . . ?
C1 B2 B6 B1 -39.2(3) . . . . ?
C1 B2 B6 B5 -1.2(4) . . . . ?
C1 B2 B6 B7 98.8(3) . . . . ?
C1 B2 B6 B10 61.9(4) . . . . ?
C1 B2 B7 B3 38.8(2) . . . . ?
C1 B2 B7 B6 -99.3(3) . . . . ?
C1 B2 B7 B8 2.0(4) . . . . ?
C1 B2 B7 B10 -62.4(4) . . . . ?
C1 B3 B4 C2 -35.3(2) . . . . ?
C1 B3 B4 B8 -134.9(3) . . . . ?
C1 B3 B4 B9 -96.8(3) . . . . ?
C1 B3 B7 B2 -39.1(2) . . . . ?
C1 B3 B7 B6 -1.7(4) . . . . ?
C1 B3 B7 B8 99.8(3) . . . . ?
C1 B3 B7 B10 61.6(4) . . . . ?
C1 B3 B8 B4 39.7(3) . . . . ?
C1 B3 B8 B7 -98.6(3) . . . . ?
C1 B3 B8 B9 1.8(4) . . . . ?
C1 B3 B8 B10 -61.0(4) . . . . ?
C1 B4 B8 B3 -38.6(3) . . . . ?
C1 B4 B8 B7 -1.1(4) . . . . ?
C1 B4 B8 B9 99.0(3) . . . . ?
C1 B4 B8 B10 62.0(4) . . . . ?
C1 B4 B9 C2 34.4(3) . . . . ?
C1 B4 B9 B5 1.9(5) . . . . ?
C1 B4 B9 B8 -99.1(3) . . . . ?
C1 B4 B9 B10 -61.2(4) . . . . ?
C2 C1 C3 O1 34.1(4) . . . . ?
C2 C1 C3 C4 157.4(3) . . . . ?
C2 C1 B1 B2 137.0(3) . . . . ?
C2 C1 B1 B5 35.0(3) . . . . ?
C2 C1 B1 B6 97.3(3) . . . . ?
C2 C1 B2 B1 -39.4(3) . . . . ?
C2 C1 B2 B3 102.5(3) . . . . ?
C2 C1 B2 B6 0.1(4) . . . . ?
C2 C1 B2 B7 62.9(3) . . . . ?
C2 C1 B3 B2 -102.7(3) . . . . ?
C2 C1 B3 B4 38.5(3) . . . . ?
C2 C1 B3 B7 -63.2(4) . . . . ?
C2 C1 B3 B8 -0.9(4) . . . . ?
C2 C1 B4 B3 -137.8(3) . . . . ?
C2 C1 B4 B8 -98.1(3) . . . . ?
C2 C1 B4 B9 -35.4(3) . . . . ?
C2 B1 B2 C1 36.2(2) . . . . ?
C2 B1 B2 B3 2.7(3) . . . . ?
C2 B1 B2 B6 -98.5(3) . . . . ?
C2 B1 B2 B7 -60.8(3) . . . . ?
C2 B1 B5 B6 133.8(3) . . . . ?
C2 B1 B5 B9 33.1(3) . . . . ?
C2 B1 B5 B10 96.4(4) . . . . ?
C2 B1 B6 B2 98.4(3) . . . . ?
C2 B1 B6 B5 -39.4(3) . . . . ?
C2 B1 B6 B7 61.1(4) . . . . ?
C2 B1 B6 B10 -2.3(4) . . . . ?
C2 B4 B8 B3 -97.6(3) . . . . ?
C2 B4 B8 B7 -60.2(4) . . . . ?
C2 B4 B8 B9 40.0(3) . . . . ?
C2 B4 B8 B10 3.0(4) . . . . ?
C2 B4 B9 B5 -32.5(3) . . . . ?
C2 B4 B9 B8 -133.5(3) . . . . ?
C2 B4 B9 B10 -95.6(4) . . . . ?
C2 B5 B6 B1 39.5(3) . . . . ?
C2 B5 B6 B2 1.8(4) . . . . ?
C2 B5 B6 B7 -61.2(4) . . . . ?
C2 B5 B6 B10 -98.9(3) . . . . ?
C2 B5 B9 B4 32.7(3) . . . . ?
C2 B5 B9 B8 95.9(3) . . . . ?
C2 B5 B9 B10 133.9(3) . . . . ?
C2 B5 B10 B6 98.4(3) . . . . ?
C2 B5 B10 B7 60.4(4) . . . . ?
C2 B5 B10 B8 -2.4(4) . . . . ?
C2 B5 B10 B9 -39.6(3) . . . . ?
C2 B9 B10 B5 39.3(3) . . . . ?
C2 B9 B10 B6 1.6(4) . . . . ?
C2 B9 B10 B7 -62.0(4) . . . . ?
C2 B9 B10 B8 -98.8(3) . . . . ?
C3 C1 C2 B1 -110.4(3) . . . . ?
C3 C1 C2 B4 103.8(3) . . . . ?
C3 C1 C2 B5 -149.2(3) . . . . ?
C3 C1 C2 B9 142.3(3) . . . . ?
C3 C1 B1 C2 106.5(3) . . . . ?
C3 C1 B1 B2 -116.4(3) . . . . ?
C3 C1 B1 B5 141.5(3) . . . . ?
C3 C1 B1 B6 -156.2(3) . . . . ?
C3 C1 B2 B1 108.0(3) . . . . ?
C3 C1 B2 B3 -110.1(3) . . . . ?
C3 C1 B2 B6 147.5(3) . . . . ?
C3 C1 B2 B7 -149.8(3) . . . . ?
C3 C1 B3 B2 116.2(3) . . . . ?
C3 C1 B3 B4 -102.6(3) . . . . ?
C3 C1 B3 B7 155.7(3) . . . . ?
C3 C1 B3 B8 -141.9(3) . . . . ?
C3 C1 B4 C2 -108.7(3) . . . . ?
C3 C1 B4 B3 113.5(3) . . . . ?
C3 C1 B4 B8 153.2(3) . . . . ?
C3 C1 B4 B9 -144.0(3) . . . . ?
C3 C4 C5 C6 89.0(4) . . . . ?
C3 C4 C5 C10 -91.7(4) . . . . ?
C4 C5 C6 C7 178.3(3) . . . . ?
C4 C5 C10 C9 -179.5(3) . . . . ?
C5 C6 C7 C8 1.4(6) . . . . ?
C6 C5 C10 C9 -0.1(5) . . . . ?
C6 C7 C8 Cl1 -179.8(3) . . . . ?
C6 C7 C8 C9 -0.5(6) . . . . ?
C7 C8 C9 C10 -0.7(6) . . . . ?
C8 C9 C10 C5 1.0(5) . . . . ?
C10 C5 C6 C7 -1.1(5) . . . . ?
B1 C1 C2 B4 -145.8(3) . . . . ?
B1 C1 C2 B5 -38.8(3) . . . . ?
B1 C1 C2 B9 -107.3(4) . . . . ?
B1 C1 C3 O1 -36.3(4) . . . . ?
B1 C1 C3 C4 87.0(3) . . . . ?
B1 C1 B2 B3 141.9(3) . . . . ?
B1 C1 B2 B6 39.5(3) . . . . ?
B1 C1 B2 B7 102.2(3) . . . . ?
B1 C1 B3 B2 -36.6(3) . . . . ?
B1 C1 B3 B4 104.6(3) . . . . ?
B1 C1 B3 B7 3.0(4) . . . . ?
B1 C1 B3 B8 65.3(4) . . . . ?
B1 C1 B4 C2 32.4(3) . . . . ?
B1 C1 B4 B3 -105.4(3) . . . . ?
B1 C1 B4 B8 -65.7(4) . . . . ?
B1 C1 B4 B9 -3.0(4) . . . . ?
B1 C2 B4 C1 -33.2(3) . . . . ?
B1 C2 B4 B3 2.7(4) . . . . ?
B1 C2 B4 B8 65.5(4) . . . . ?
B1 C2 B4 B9 106.1(4) . . . . ?
B1 C2 B5 B6 -40.0(3) . . . . ?
B1 C2 B5 B9 -142.6(3) . . . . ?
B1 C2 B5 B10 -102.5(3) . . . . ?
B1 C2 B9 B4 -106.7(3) . . . . ?
B1 C2 B9 B5 36.6(3) . . . . ?
B1 C2 B9 B8 -66.4(4) . . . . ?
B1 C2 B9 B10 -3.2(5) . . . . ?
B1 B2 B3 C1 33.8(2) . . . . ?
B1 B2 B3 B4 -1.2(4) . . . . ?
B1 B2 B3 B7 -100.9(3) . . . . ?
B1 B2 B3 B8 -64.2(4) . . . . ?
B1 B2 B6 B5 38.0(3) . . . . ?
B1 B2 B6 B7 138.0(3) . . . . ?
B1 B2 B6 B10 101.0(3) . . . . ?
B1 B2 B7 B3 100.7(3) . . . . ?
B1 B2 B7 B6 -37.5(3) . . . . ?
B1 B2 B7 B8 63.8(4) . . . . ?
B1 B2 B7 B10 -0.6(4) . . . . ?
B1 B5 B6 B2 -37.7(3) . . . . ?
B1 B5 B6 B7 -100.7(3) . . . . ?
B1 B5 B6 B10 -138.4(3) . . . . ?
B1 B5 B9 C2 -33.0(3) . . . . ?
B1 B5 B9 B4 -0.4(5) . . . . ?
B1 B5 B9 B8 62.8(4) . . . . ?
B1 B5 B9 B10 100.8(3) . . . . ?
B1 B5 B10 B6 37.1(3) . . . . ?
B1 B5 B10 B7 -0.8(5) . . . . ?
B1 B5 B10 B8 -63.7(4) . . . . ?
B1 B5 B10 B9 -100.8(4) . . . . ?
B1 B6 B7 B2 37.4(3) . . . . ?
B1 B6 B7 B3 0.0(4) . . . . ?
B1 B6 B7 B8 -63.7(4) . . . . ?
B1 B6 B7 B10 -101.3(3) . . . . ?
B1 B6 B10 B5 -37.5(3) . . . . ?
B1 B6 B10 B7 100.2(3) . . . . ?
B1 B6 B10 B8 63.3(4) . . . . ?
B1 B6 B10 B9 0.4(4) . . . . ?
B2 C1 C2 B1 39.8(3) . . . . ?
B2 C1 C2 B4 -106.0(3) . . . . ?
B2 C1 C2 B5 1.1(4) . . . . ?
B2 C1 C2 B9 -67.5(4) . . . . ?
B2 C1 C3 O1 -111.1(3) . . . . ?
B2 C1 C3 C4 12.1(4) . . . . ?
B2 C1 B1 C2 -137.0(3) . . . . ?
B2 C1 B1 B5 -102.0(3) . . . . ?
B2 C1 B1 B6 -39.8(3) . . . . ?
B2 C1 B3 B4 141.2(3) . . . . ?
B2 C1 B3 B7 39.5(3) . . . . ?
B2 C1 B3 B8 101.9(3) . . . . ?
B2 C1 B4 C2 100.6(3) . . . . ?
B2 C1 B4 B3 -37.2(3) . . . . ?
B2 C1 B4 B8 2.5(4) . . . . ?
B2 C1 B4 B9 65.3(4) . . . . ?
B2 B1 B5 C2 -96.0(3) . . . . ?
B2 B1 B5 B6 37.8(3) . . . . ?
B2 B1 B5 B9 -62.9(4) . . . . ?
B2 B1 B5 B10 0.5(4) . . . . ?
B2 B1 B6 B5 -137.8(3) . . . . ?
B2 B1 B6 B7 -37.3(3) . . . . ?
B2 B1 B6 B10 -100.7(3) . . . . ?
B2 B3 B4 C1 34.6(3) . . . . ?
B2 B3 B4 C2 -0.8(4) . . . . ?
B2 B3 B4 B8 -100.4(3) . . . . ?
B2 B3 B4 B9 -62.2(4) . . . . ?
B2 B3 B7 B6 37.4(3) . . . . ?
B2 B3 B7 B8 139.0(3) . . . . ?
B2 B3 B7 B10 100.7(3) . . . . ?
B2 B3 B8 B4 101.6(3) . . . . ?
B2 B3 B8 B7 -36.6(3) . . . . ?
B2 B3 B8 B9 63.7(4) . . . . ?
B2 B3 B8 B10 0.9(5) . . . . ?
B2 B6 B7 B3 -37.4(3) . . . . ?
B2 B6 B7 B8 -101.1(3) . . . . ?
B2 B6 B7 B10 -138.7(3) . . . . ?
B2 B6 B10 B5 -100.9(3) . . . . ?
B2 B6 B10 B7 36.8(3) . . . . ?
B2 B6 B10 B8 0.0(4) . . . . ?
B2 B6 B10 B9 -62.9(4) . . . . ?
B2 B7 B8 B3 36.9(3) . . . . ?
B2 B7 B8 B4 -0.5(4) . . . . ?
B2 B7 B8 B9 -63.9(4) . . . . ?
B2 B7 B8 B10 -100.9(3) . . . . ?
B2 B7 B10 B5 0.9(4) . . . . ?
B2 B7 B10 B6 -37.0(3) . . . . ?
B2 B7 B10 B8 101.5(3) . . . . ?
B2 B7 B10 B9 64.7(4) . . . . ?
B3 C1 C2 B1 106.9(3) . . . . ?
B3 C1 C2 B4 -38.9(3) . . . . ?
B3 C1 C2 B5 68.1(4) . . . . ?
B3 C1 C2 B9 -0.5(4) . . . . ?
B3 C1 C3 O1 172.5(3) . . . . ?
B3 C1 C3 C4 -64.3(4) . . . . ?
B3 C1 B1 C2 -100.3(3) . . . . ?
B3 C1 B1 B2 36.8(3) . . . . ?
B3 C1 B1 B5 -65.3(4) . . . . ?
B3 C1 B1 B6 -3.0(4) . . . . ?
B3 C1 B2 B1 -141.9(3) . . . . ?
B3 C1 B2 B6 -102.4(3) . . . . ?
B3 C1 B2 B7 -39.7(3) . . . . ?
B3 C1 B4 C2 137.8(3) . . . . ?
B3 C1 B4 B8 39.7(3) . . . . ?
B3 C1 B4 B9 102.5(4) . . . . ?
B3 B2 B6 B1 -100.4(3) . . . . ?
B3 B2 B6 B5 -62.4(4) . . . . ?
B3 B2 B6 B7 37.6(3) . . . . ?
B3 B2 B6 B10 0.6(4) . . . . ?
B3 B2 B7 B6 -138.2(3) . . . . ?
B3 B2 B7 B8 -36.9(3) . . . . ?
B3 B2 B7 B10 -101.2(4) . . . . ?
B3 B4 B8 B7 37.4(3) . . . . ?
B3 B4 B8 B9 137.6(3) . . . . ?
B3 B4 B8 B10 100.5(4) . . . . ?
B3 B4 B9 C2 95.3(3) . . . . ?
B3 B4 B9 B5 62.8(4) . . . . ?
B3 B4 B9 B8 -38.2(3) . . . . ?
B3 B4 B9 B10 -0.3(5) . . . . ?
B3 B7 B8 B4 -37.4(3) . . . . ?
B3 B7 B8 B9 -100.8(3) . . . . ?
B3 B7 B8 B10 -137.7(3) . . . . ?
B3 B7 B10 B5 -62.7(4) . . . . ?
B3 B7 B10 B6 -100.6(3) . . . . ?
B3 B7 B10 B8 37.9(3) . . . . ?
B3 B7 B10 B9 1.1(5) . . . . ?
B3 B8 B9 C2 -2.1(5) . . . . ?
B3 B8 B9 B4 37.8(3) . . . . ?
B3 B8 B9 B5 -63.1(4) . . . . ?
B3 B8 B9 B10 -100.4(3) . . . . ?
B3 B8 B10 B5 63.0(5) . . . . ?
B3 B8 B10 B6 -0.5(5) . . . . ?
B3 B8 B10 B7 -37.7(3) . . . . ?
B3 B8 B10 B9 100.6(4) . . . . ?
B4 C1 C2 B1 145.8(3) . . . . ?
B4 C1 C2 B5 107.0(3) . . . . ?
B4 C1 C2 B9 38.4(3) . . . . ?
B4 C1 C3 O1 102.2(3) . . . . ?
B4 C1 C3 C4 -134.6(3) . . . . ?
B4 C1 B1 C2 -32.3(3) . . . . ?
B4 C1 B1 B2 104.8(3) . . . . ?
B4 C1 B1 B5 2.7(4) . . . . ?
B4 C1 B1 B6 65.0(4) . . . . ?
B4 C1 B2 B1 -105.0(3) . . . . ?
B4 C1 B2 B3 36.9(3) . . . . ?
B4 C1 B2 B6 -65.5(4) . . . . ?
B4 C1 B2 B7 -2.8(4) . . . . ?
B4 C1 B3 B2 -141.2(3) . . . . ?
B4 C1 B3 B7 -101.7(3) . . . . ?
B4 C1 B3 B8 -39.3(3) . . . . ?
B4 C2 B1 C1 33.5(3) . . . . ?
B4 C2 B1 B2 -3.5(4) . . . . ?
B4 C2 B1 B5 -106.0(3) . . . . ?
B4 C2 B1 B6 -65.9(4) . . . . ?
B4 C2 B5 B1 107.1(3) . . . . ?
B4 C2 B5 B6 67.1(4) . . . . ?
B4 C2 B5 B9 -35.5(3) . . . . ?
B4 C2 B5 B10 4.6(4) . . . . ?
B4 C2 B9 B5 143.3(3) . . . . ?
B4 C2 B9 B8 40.2(3) . . . . ?
B4 C2 B9 B10 103.4(4) . . . . ?
B4 B3 B7 B2 -102.0(3) . . . . ?
B4 B3 B7 B6 -64.6(4) . . . . ?
B4 B3 B7 B8 36.9(3) . . . . ?
B4 B3 B7 B10 -1.3(4) . . . . ?
B4 B3 B8 B7 -138.3(3) . . . . ?
B4 B3 B8 B9 -37.9(3) . . . . ?
B4 B3 B8 B10 -100.7(4) . . . . ?
B4 B8 B9 C2 -39.9(3) . . . . ?
B4 B8 B9 B5 -100.9(3) . . . . ?
B4 B8 B9 B10 -138.3(3) . . . . ?
B4 B8 B10 B5 -0.4(5) . . . . ?
B4 B8 B10 B6 -63.9(5) . . . . ?
B4 B8 B10 B7 -101.1(3) . . . . ?
B4 B8 B10 B9 37.3(3) . . . . ?
B4 B9 B10 B5 100.8(4) . . . . ?
B4 B9 B10 B6 63.1(4) . . . . ?
B4 B9 B10 B7 -0.5(5) . . . . ?
B4 B9 B10 B8 -37.3(3) . . . . ?
B5 C2 B1 C1 139.5(3) . . . . ?
B5 C2 B1 B2 102.5(3) . . . . ?
B5 C2 B1 B6 40.1(3) . . . . ?
B5 C2 B4 C1 -103.5(3) . . . . ?
B5 C2 B4 B3 -67.6(4) . . . . ?
B5 C2 B4 B8 -4.9(4) . . . . ?
B5 C2 B4 B9 35.8(3) . . . . ?
B5 C2 B9 B4 -143.3(3) . . . . ?
B5 C2 B9 B8 -103.1(4) . . . . ?
B5 C2 B9 B10 -39.9(3) . . . . ?
B5 B1 B2 C1 97.1(3) . . . . ?
B5 B1 B2 B3 63.6(4) . . . . ?
B5 B1 B2 B6 -37.6(3) . . . . ?
B5 B1 B2 B7 0.1(4) . . . . ?
B5 B1 B6 B2 137.8(3) . . . . ?
B5 B1 B6 B7 100.5(4) . . . . ?
B5 B1 B6 B10 37.1(3) . . . . ?
B5 B6 B7 B2 101.2(3) . . . . ?
B5 B6 B7 B3 63.7(4) . . . . ?
B5 B6 B7 B8 0.1(4) . . . . ?
B5 B6 B7 B10 -37.5(3) . . . . ?
B5 B6 B10 B7 137.7(3) . . . . ?
B5 B6 B10 B8 100.8(4) . . . . ?
B5 B6 B10 B9 37.9(3) . . . . ?
B5 B9 B10 B6 -37.7(3) . . . . ?
B5 B9 B10 B7 -101.3(3) . . . . ?
B5 B9 B10 B8 -138.1(3) . . . . ?
B6 B1 B2 C1 134.8(3) . . . . ?
B6 B1 B2 B3 101.3(3) . . . . ?
B6 B1 B2 B7 37.7(3) . . . . ?
B6 B1 B5 C2 -133.8(3) . . . . ?
B6 B1 B5 B9 -100.7(4) . . . . ?
B6 B1 B5 B10 -37.4(3) . . . . ?
B6 B2 B3 C1 97.1(3) . . . . ?
B6 B2 B3 B4 62.0(4) . . . . ?
B6 B2 B3 B7 -37.6(3) . . . . ?
B6 B2 B3 B8 -1.0(4) . . . . ?
B6 B2 B7 B3 138.2(3) . . . . ?
B6 B2 B7 B8 101.3(3) . . . . ?
B6 B2 B7 B10 36.9(3) . . . . ?
B6 B5 B9 C2 -96.2(3) . . . . ?
B6 B5 B9 B4 -63.5(4) . . . . ?
B6 B5 B9 B8 -0.3(4) . . . . ?
B6 B5 B9 B10 37.7(3) . . . . ?
B6 B5 B10 B7 -37.9(3) . . . . ?
B6 B5 B10 B8 -100.8(3) . . . . ?
B6 B5 B10 B9 -137.9(3) . . . . ?
B6 B7 B8 B3 100.5(3) . . . . ?
B6 B7 B8 B4 63.2(4) . . . . ?
B6 B7 B8 B9 -0.2(4) . . . . ?
B6 B7 B8 B10 -37.2(3) . . . . ?
B6 B7 B10 B5 37.9(3) . . . . ?
B6 B7 B10 B8 138.5(3) . . . . ?
B6 B7 B10 B9 101.7(3) . . . . ?
B7 B2 B3 C1 134.7(3) . . . . ?
B7 B2 B3 B4 99.7(3) . . . . ?
B7 B2 B3 B8 36.7(3) . . . . ?
B7 B2 B6 B1 -138.0(3) . . . . ?
B7 B2 B6 B5 -100.0(3) . . . . ?
B7 B2 B6 B10 -36.9(3) . . . . ?
B7 B3 B4 C1 97.8(3) . . . . ?
B7 B3 B4 C2 62.5(4) . . . . ?
B7 B3 B4 B8 -37.1(3) . . . . ?
B7 B3 B4 B9 1.0(4) . . . . ?
B7 B3 B8 B4 138.3(3) . . . . ?
B7 B3 B8 B9 100.4(4) . . . . ?
B7 B3 B8 B10 37.6(3) . . . . ?
B7 B6 B10 B5 -137.7(3) . . . . ?
B7 B6 B10 B8 -36.9(3) . . . . ?
B7 B6 B10 B9 -99.7(4) . . . . ?
B7 B8 B9 C2 61.4(4) . . . . ?
B7 B8 B9 B4 101.2(3) . . . . ?
B7 B8 B9 B5 0.3(4) . . . . ?
B7 B8 B9 B10 -37.0(3) . . . . ?
B7 B8 B10 B5 100.7(4) . . . . ?
B7 B8 B10 B6 37.2(3) . . . . ?
B7 B8 B10 B9 138.3(3) . . . . ?
B8 B3 B4 C1 134.9(3) . . . . ?
B8 B3 B4 C2 99.6(3) . . . . ?
B8 B3 B4 B9 38.1(3) . . . . ?
B8 B3 B7 B2 -139.0(3) . . . . ?
B8 B3 B7 B6 -101.5(4) . . . . ?
B8 B3 B7 B10 -38.2(3) . . . . ?
B8 B4 B9 C2 133.5(3) . . . . ?
B8 B4 B9 B5 101.1(4) . . . . ?
B8 B4 B9 B10 37.9(3) . . . . ?
B8 B7 B10 B5 -100.7(4) . . . . ?
B8 B7 B10 B6 -138.5(3) . . . . ?
B8 B7 B10 B9 -36.8(3) . . . . ?
B8 B9 B10 B5 138.1(3) . . . . ?
B8 B9 B10 B6 100.4(3) . . . . ?
B8 B9 B10 B7 36.8(3) . . . . ?
B9 C2 B1 C1 102.9(3) . . . . ?
B9 C2 B1 B2 65.9(4) . . . . ?
B9 C2 B1 B5 -36.6(3) . . . . ?
B9 C2 B1 B6 3.5(4) . . . . ?
B9 C2 B4 C1 -139.3(3) . . . . ?
B9 C2 B4 B3 -103.4(4) . . . . ?
B9 C2 B4 B8 -40.7(3) . . . . ?
B9 C2 B5 B1 142.6(3) . . . . ?
B9 C2 B5 B6 102.6(4) . . . . ?
B9 C2 B5 B10 40.1(3) . . . . ?
B9 B4 B8 B3 -137.6(3) . . . . ?
B9 B4 B8 B7 -100.2(4) . . . . ?
B9 B4 B8 B10 -37.0(3) . . . . ?
B9 B5 B6 B1 100.8(3) . . . . ?
B9 B5 B6 B2 63.1(4) . . . . ?
B9 B5 B6 B7 0.1(4) . . . . ?
B9 B5 B6 B10 -37.5(3) . . . . ?
B9 B5 B10 B6 137.9(3) . . . . ?
B9 B5 B10 B7 100.0(4) . . . . ?
B9 B5 B10 B8 37.2(3) . . . . ?
B9 B8 B10 B5 -37.6(3) . . . . ?
B9 B8 B10 B6 -101.1(4) . . . . ?
B9 B8 B10 B7 -138.3(3) . . . . ?
B10 B5 B6 B1 138.4(3) . . . . ?
B10 B5 B6 B2 100.6(3) . . . . ?
B10 B5 B6 B7 37.7(3) . . . . ?
B10 B5 B9 C2 -133.9(3) . . . . ?
B10 B5 B9 B4 -101.2(4) . . . . ?
B10 B5 B9 B8 -38.0(3) . . . . ?
B10 B6 B7 B2 138.7(3) . . . . ?
B10 B6 B7 B3 101.2(4) . . . . ?
B10 B6 B7 B8 37.6(3) . . . . ?
B10 B7 B8 B3 137.7(3) . . . . ?
B10 B7 B8 B4 100.4(4) . . . . ?
B10 B7 B8 B9 36.9(3) . . . . ?
B10 B8 B9 C2 98.4(4) . . . . ?
B10 B8 B9 B4 138.3(3) . . . . ?
B10 B8 B9 B5 37.4(3) . . . . ?
